data_7114289
loop_
_publ_author_name
'Lu, Wei'
'Mi, Bao-Xiu'
'Chan, Michael C. W.'
'Hui, Zheng'
'Zhu, Nianyong'
'Lee, Shuit-Tong'
'Che, Chi-Ming'

_publ_section_title
;
 [(C&#x2041;N&#x2041;N)Pt(C&#xE002;C)nR] (HC&#x2041;N&#x2041;N =
 6-aryl-2,2&#x2032;-bipyridine, n = 1--4, R = aryl, SiMe3) as a new class
 of light-emitting materials and their applications in
 electrophosphorescent devicesElectronic supplementary information (ESI)
 available: General experimental procedure, analytical and spectral
 characterizations, OLED fabrication and performance. See
 http://www.rsc.org/suppdata/cc/b1/b108793b/
;
_journal_issue 3
_journal_name_full 'Chemical Communications'
_journal_page_first 206
_journal_paper_doi 10.1039/b108793b
_journal_year 2002
_chemical_compound_source 'synthesis as described'
_chemical_formula_moiety 'C27 H14 N2 Pt1'
_chemical_formula_structural 'PT1 N2 C27 H14'
_chemical_formula_sum 'C26 H16 N2 Pt'
_chemical_formula_weight 551.5
_chemical_name_systematic
;
?
;
_space_group_IT_number 14
_symmetry_cell_setting monoclinic
_symmetry_Int_Tables_number 14
_symmetry_space_group_name_Hall '-P 2ybc'
_symmetry_space_group_name_H-M 'P 1 21/c 1'
_atom_sites_solution_hydrogens geom
_atom_sites_solution_primary direct
_atom_sites_solution_secondary difmap
_audit_creation_date 2001-09-26T16:54:29-00:00
_audit_creation_method 'WinGX routine CIF_UPDATE'
_cell_angle_alpha 90
_cell_angle_beta 107.33(3)
_cell_angle_gamma 90
_cell_formula_units_Z 4
_cell_length_a 15.268(3)
_cell_length_b 12.626(3)
_cell_length_c 10.929(2)
_cell_measurement_reflns_used 0
_cell_measurement_temperature 301(2)
_cell_measurement_theta_max 0
_cell_measurement_theta_min 0
_cell_measurement_wavelength 0.71073
_cell_volume 2011.2(8)
_computing_molecular_graphics 'Ortep-3 for Windows (Farrugia, 1997)'
_computing_publication_material 'WinGX publication routines (Farrugia, 1999)'
_computing_structure_refinement 'SHELXL-97 (Sheldrick, 1997)'
_diffrn_ambient_temperature 301(2)
_diffrn_measured_fraction_theta_full 0.952
_diffrn_measured_fraction_theta_max 0.952
_diffrn_radiation_monochromator graphite
_diffrn_radiation_probe x-ray
_diffrn_radiation_type MoK\a
_diffrn_radiation_wavelength 0.71073
_diffrn_reflns_av_unetI/netI 0.0746
_diffrn_reflns_limit_h_max 18
_diffrn_reflns_limit_h_min -16
_diffrn_reflns_limit_k_max 15
_diffrn_reflns_limit_k_min -15
_diffrn_reflns_limit_l_max 13
_diffrn_reflns_limit_l_min -13
_diffrn_reflns_number 9846
_diffrn_reflns_theta_full 25.55
_diffrn_reflns_theta_max 25.55
_diffrn_reflns_theta_min 1.4
_exptl_absorpt_coefficient_mu 6.991
_exptl_absorpt_correction_type none
_exptl_crystal_colour Orange
_exptl_crystal_density_diffrn 1.821
_exptl_crystal_density_method 'not measured'
_exptl_crystal_description prism
_exptl_crystal_F_000 1056
_exptl_crystal_size_max 0.3
_exptl_crystal_size_mid 0.2
_exptl_crystal_size_min 0.15
_refine_diff_density_max 0.83
_refine_diff_density_min -1.641
_refine_diff_density_rms 0.251
_refine_ls_extinction_method none
_refine_ls_goodness_of_fit_ref 0.956
_refine_ls_hydrogen_treatment mixed
_refine_ls_matrix_type full
_refine_ls_number_parameters 262
_refine_ls_number_reflns 3584
_refine_ls_number_restraints 0
_refine_ls_restrained_S_all 0.956
_refine_ls_R_factor_all 0.0559
_refine_ls_R_factor_gt 0.034
_refine_ls_shift/su_max 0.001
_refine_ls_shift/su_mean 0
_refine_ls_structure_factor_coef Fsqd
_refine_ls_weighting_details 'calc w=1/[\s^2^(Fo^2^)+(0.0520P)^2^+0.0000P] where P=(Fo^2^+2Fc^2^)/3'
_refine_ls_weighting_scheme calc
_refine_ls_wR_factor_gt 0.0825
_refine_ls_wR_factor_ref 0.1042
_reflns_number_gt 2521
_reflns_number_total 3584
_reflns_threshold_expression >2sigma(I)
_cod_data_source_file b108793b.txt
_cod_data_source_block mar120b
_cod_original_cell_volume 2011.2(7)
_cod_original_sg_symbol_H-M 'P 21/c'
_cod_database_code 7114289

loop_
_symmetry_equiv_pos_as_xyz
'x, y, z'
'-x, y+1/2, -z+1/2'
'-x, -y, -z'
'x, -y-1/2, z-1/2'

loop_
_atom_site_label
_atom_site_type_symbol
_atom_site_fract_x
_atom_site_fract_y
_atom_site_fract_z
_atom_site_U_iso_or_equiv
_atom_site_adp_type
_atom_site_occupancy
_atom_site_symmetry_multiplicity
_atom_site_calc_flag
_atom_site_refinement_flags
Pt1 Pt 0.60771(2) 0.45213(2) 0.21725(2) 0.05364(14) Uani 1 1 d .
N1 N 0.5239(4) 0.3713(4) 0.0721(5) 0.0543(15) Uani 1 1 d .
N2 N 0.4819(5) 0.4889(5) 0.2435(6) 0.0698(18) Uani 1 1 d .
C1 C 0.6905(6) 0.5352(6) 0.3549(8) 0.065(2) Uani 1 1 d .
C2 C 0.7427(6) 0.5918(7) 0.4337(8) 0.065(2) Uani 1 1 d .
C3 C 0.8016(6) 0.6596(6) 0.5149(7) 0.061(2) Uani 1 1 d .
C4 C 0.8530(5) 0.7220(6) 0.5823(7) 0.0629(19) Uani 1 1 d .
C5 C 0.9163(5) 0.7992(6) 0.6569(7) 0.0643(19) Uani 1 1 d .
C6 C 0.9157(6) 0.8231(7) 0.7792(7) 0.079(3) Uani 1 1 d .
H6 H 0.8737 0.79 0.8131 0.095 Uiso 1 1 calc R
C7 C 0.9757(8) 0.8946(9) 0.8511(10) 0.103(3) Uani 1 1 d .
H7 H 0.9756 0.9082 0.9346 0.124 Uiso 1 1 calc R
C8 C 1.0356(9) 0.9460(8) 0.8031(13) 0.120(4) Uani 1 1 d .
H8 H 1.0758 0.9955 0.8529 0.144 Uiso 1 1 calc R
C9 C 1.0369(9) 0.9248(10) 0.6791(13) 0.124(4) Uani 1 1 d .
H9 H 1.0783 0.9594 0.6454 0.149 Uiso 1 1 calc R
C10 C 0.9760(7) 0.8514(8) 0.6062(9) 0.102(3) Uani 1 1 d .
H10 H 0.9756 0.8376 0.5225 0.122 Uiso 1 1 calc R
C11 C 0.4643(7) 0.5471(6) 0.3387(9) 0.072(2) Uani 1 1 d .
H11 H 0.5126 0.5805 0.3988 0.086 Uiso 1 1 calc R
C12 C 0.3776(8) 0.5577(6) 0.3477(10) 0.085(3) Uani 1 1 d .
H12 H 0.3679 0.5947 0.4161 0.102 Uiso 1 1 calc R
C13 C 0.3045(8) 0.5137(8) 0.2564(11) 0.090(3) Uani 1 1 d .
H13 H 0.2451 0.5229 0.2608 0.108 Uiso 1 1 calc R
C14 C 0.3205(7) 0.4554(6) 0.1573(9) 0.075(2) Uani 1 1 d .
H14 H 0.2716 0.4246 0.0953 0.09 Uiso 1 1 calc R
C15 C 0.4091(6) 0.4430(5) 0.1508(7) 0.0581(19) Uani 1 1 d .
C16 C 0.4338(6) 0.3772(5) 0.0540(7) 0.0583(19) Uani 1 1 d .
C17 C 0.3745(6) 0.3242(6) -0.0478(8) 0.074(2) Uani 1 1 d .
H17 H 0.3115 0.3265 -0.0608 0.089 Uiso 1 1 calc R
C18 C 0.4099(8) 0.2683(7) -0.1289(8) 0.087(3) Uani 1 1 d .
H18 H 0.3704 0.2339 -0.199 0.105 Uiso 1 1 calc R
C19 C 0.5035(7) 0.2620(6) -0.1084(8) 0.078(2) Uani 1 1 d .
H19 H 0.5271 0.2221 -0.1629 0.094 Uiso 1 1 calc R
C20 C 0.5622(6) 0.3163(5) -0.0047(7) 0.0585(19) Uani 1 1 d .
C21 C 0.6632(6) 0.3232(5) 0.0347(8) 0.064(2) Uani 1 1 d .
C22 C 0.7159(8) 0.2713(7) -0.0294(9) 0.085(3) Uani 1 1 d .
H22 H 0.688 0.2308 -0.1016 0.102 Uiso 1 1 calc R
C23 C 0.8107(9) 0.2798(9) 0.0145(12) 0.108(4) Uani 1 1 d .
H23 H 0.8471 0.2437 -0.0263 0.13 Uiso 1 1 calc R
C24 C 0.8496(7) 0.3421(9) 0.1187(11) 0.107(3) Uani 1 1 d .
H24 H 0.913 0.3499 0.149 0.128 Uiso 1 1 calc R
C25 C 0.7937(7) 0.3935(7) 0.1786(9) 0.088(3) Uani 1 1 d .
H25 H 0.8209 0.4358 0.2494 0.106 Uiso 1 1 calc R
C26 C 0.7027(5) 0.3851(5) 0.1397(7) 0.0545(17) Uani 1 1 d .

loop_
_atom_site_aniso_label
_atom_site_aniso_U_11
_atom_site_aniso_U_22
_atom_site_aniso_U_33
_atom_site_aniso_U_23
_atom_site_aniso_U_13
_atom_site_aniso_U_12
Pt1 0.0598(2) 0.04993(19) 0.05221(19) -0.00045(12) 0.01834(14) -0.00419(13)
N1 0.067(5) 0.046(3) 0.049(3) 0.006(3) 0.016(3) -0.003(3)
N2 0.087(6) 0.059(4) 0.066(4) 0.001(3) 0.028(4) 0.002(4)
C1 0.064(6) 0.073(5) 0.061(5) 0.008(4) 0.024(4) -0.001(4)
C2 0.054(5) 0.075(5) 0.063(5) -0.011(4) 0.014(4) -0.005(4)
C3 0.052(5) 0.073(5) 0.061(4) -0.002(4) 0.021(4) 0.007(4)
C4 0.049(5) 0.077(5) 0.063(4) -0.004(4) 0.017(4) 0.002(4)
C5 0.047(5) 0.074(5) 0.070(5) -0.012(4) 0.014(4) 0.000(4)
C6 0.078(7) 0.090(6) 0.072(5) -0.023(5) 0.029(5) -0.014(5)
C7 0.106(9) 0.114(8) 0.088(6) -0.040(6) 0.027(6) -0.020(7)
C8 0.116(11) 0.117(9) 0.117(9) -0.056(7) 0.021(8) -0.034(7)
C9 0.098(10) 0.150(10) 0.136(11) -0.018(9) 0.051(8) -0.054(8)
C10 0.094(8) 0.127(8) 0.091(6) -0.029(6) 0.040(6) -0.049(7)
C11 0.081(7) 0.070(5) 0.072(5) -0.010(4) 0.034(5) 0.002(4)
C12 0.095(8) 0.078(6) 0.093(7) -0.009(5) 0.044(6) 0.011(5)
C13 0.078(8) 0.084(6) 0.116(8) 0.006(6) 0.042(7) 0.017(6)
C14 0.065(6) 0.069(5) 0.089(6) 0.004(4) 0.022(5) 0.002(4)
C15 0.067(6) 0.048(4) 0.058(4) 0.008(3) 0.018(4) 0.000(4)
C16 0.065(6) 0.049(4) 0.059(4) 0.012(3) 0.015(4) -0.001(4)
C17 0.071(6) 0.066(5) 0.079(5) -0.010(4) 0.014(5) -0.021(4)
C18 0.104(9) 0.073(6) 0.074(6) -0.027(5) 0.008(5) -0.023(5)
C19 0.107(8) 0.054(5) 0.073(5) -0.015(4) 0.025(5) -0.016(5)
C20 0.081(6) 0.039(3) 0.062(4) 0.001(3) 0.030(4) -0.001(4)
C21 0.072(6) 0.051(4) 0.078(5) 0.008(4) 0.036(5) -0.002(4)
C22 0.105(9) 0.074(5) 0.089(6) -0.011(5) 0.049(6) -0.007(5)
C23 0.096(9) 0.109(8) 0.140(10) -0.015(8) 0.067(8) 0.005(7)
C24 0.067(7) 0.127(9) 0.135(9) -0.021(8) 0.041(7) 0.004(6)
C25 0.095(8) 0.079(6) 0.097(7) -0.008(5) 0.039(6) -0.006(5)
C26 0.047(5) 0.054(4) 0.062(4) 0.002(4) 0.014(4) -0.009(3)

loop_
_atom_type_symbol
_atom_type_description
_atom_type_scat_dispersion_real
_atom_type_scat_dispersion_imag
_atom_type_scat_source
Pt Pt -1.7033 8.3905 'International Tables Vol C Tables 4.2.6.8 and 6.1.1.4'
N N 0.0061 0.0033 'International Tables Vol C Tables 4.2.6.8 and 6.1.1.4'
C C 0.0033 0.0016 'International Tables Vol C Tables 4.2.6.8 and 6.1.1.4'
H H 0 0 'International Tables Vol C Tables 4.2.6.8 and 6.1.1.4'

loop_
_geom_angle_atom_site_label_1
_geom_angle_atom_site_label_2
_geom_angle_atom_site_label_3
_geom_angle
C1 Pt1 N1 177.9(3)
C1 Pt1 C26 99.4(3)
N1 Pt1 C26 80.0(3)
C1 Pt1 N2 100.7(3)
N1 Pt1 N2 79.9(3)
C26 Pt1 N2 159.9(3)
C16 N1 C20 123.8(6)
C16 N1 Pt1 118.6(5)
C20 N1 Pt1 117.6(5)
C11 N2 C15 119.0(8)
C11 N2 Pt1 128.8(6)
C15 N2 Pt1 112.2(5)
C2 C1 Pt1 175.3(7)
C1 C2 C3 175.9(9)
C4 C3 C2 177.4(9)
C3 C4 C5 176.7(8)
C10 C5 C6 119.1(8)
C10 C5 C4 120.8(7)
C6 C5 C4 120.1(7)
C7 C6 C5 120.7(9)
C8 C7 C6 120.9(10)
C7 C8 C9 119.7(10)
C10 C9 C8 119.2(11)
C5 C10 C9 120.2(9)
C12 C11 N2 121.6(9)
C11 C12 C13 120.3(9)
C12 C13 C14 119.2(10)
C15 C14 C13 120.0(9)
C14 C15 N2 119.8(7)
C14 C15 C16 124.1(8)
N2 C15 C16 116.0(7)
N1 C16 C17 119.5(7)
N1 C16 C15 113.4(7)
C17 C16 C15 127.1(8)
C18 C17 C16 118.9(9)
C17 C18 C19 121.0(8)
C18 C19 C20 119.1(8)
N1 C20 C19 117.7(8)
N1 C20 C21 113.4(6)
C19 C20 C21 128.9(8)
C26 C21 C22 121.2(8)
C26 C21 C20 116.1(7)
C22 C21 C20 122.7(8)
C21 C22 C23 119.6(9)
C24 C23 C22 118.9(10)
C23 C24 C25 119.2(10)
C26 C25 C24 123.0(9)
C25 C26 C21 118.1(8)
C25 C26 Pt1 129.1(6)
C21 C26 Pt1 112.8(6)

loop_
_geom_bond_atom_site_label_1
_geom_bond_atom_site_label_2
_geom_bond_distance
Pt1 C1 1.957(9)
Pt1 N1 1.996(6)
Pt1 C26 2.066(7)
Pt1 N2 2.078(7)
N1 C16 1.332(9)
N1 C20 1.350(9)
N2 C11 1.364(10)
N2 C15 1.387(10)
C1 C2 1.216(11)
C2 C3 1.362(12)
C3 C4 1.197(10)
C4 C5 1.442(11)
C5 C10 1.369(11)
C5 C6 1.372(10)
C6 C7 1.357(12)
C7 C8 1.348(15)
C8 C9 1.387(16)
C9 C10 1.384(14)
C11 C12 1.362(14)
C12 C13 1.373(14)
C13 C14 1.390(13)
C14 C15 1.386(12)
C15 C16 1.479(10)
C16 C17 1.381(10)
C17 C18 1.364(12)
C18 C19 1.382(12)
C19 C20 1.398(11)
C20 C21 1.474(11)
C21 C26 1.371(10)
C21 C22 1.381(11)
C22 C23 1.387(14)
C23 C24 1.366(14)
C24 C25 1.383(13)
C25 C26 1.330(11)
